data_7721184
loop_
_publ_author_name
'Jacobs, Frederick J. F.'
'Fourie, Eleanor'
'Brink, Alice'

_publ_section_title
;
 Engineering the rhenium metalation of phenanthroline imino complexes for
 variable structure activity relationships.
;
_journal_name_full 'Dalton transactions (Cambridge, England : 2003)'
_journal_paper_doi 10.1039/d6dt00636a
_journal_year 2026
_chemical_formula_sum 'C32 H24 Cl N3 O4 Re'
_chemical_formula_weight 736.19
_chemical_name_common fac-[Re(CO)3(Phen5MeSalH)(Cl)]
_chemical_name_systematic fac-Tricarbonyl-{2-([1,10-phenanthrolin-5-ylimino]methyl)phenol-N,N'}-(chlorido)-rhenium(I)
_space_group_crystal_system triclinic
_space_group_IT_number 2
_space_group_name_Hall '-P 1'
_space_group_name_H-M_alt 'P -1'
_atom_sites_solution_hydrogens mixed
_audit_creation_method SHELXL-2018/3
_audit_update_record
;
2026-06-02 deposited with the CCDC.	2026-06-15 downloaded from the CCDC.
;
_cell_angle_alpha 110.547(5)
_cell_angle_beta 91.907(5)
_cell_angle_gamma 116.622(4)
_cell_formula_units_Z 2
_cell_length_a 10.9122(15)
_cell_length_b 10.9820(13)
_cell_length_c 14.3688(19)
_cell_measurement_reflns_used 9422
_cell_measurement_temperature 100(2)
_cell_measurement_theta_max 2.453
_cell_measurement_theta_min 28.322
_cell_volume 1403.6(3)
_computing_data_collection 'APEX5 (Bruker, 2016)'
_computing_structure_refinement 'SHELXL-2018/3 (Sheldrick, 2018)'
_computing_structure_solution 'SHELXT 2018/2 (Sheldrick, 2018)'
_diffrn_ambient_temperature 100(2)
_diffrn_measured_fraction_theta_full 0.963
_diffrn_measured_fraction_theta_max 0.932
_diffrn_measurement_device_type 'Bruker D8 Quest Eco Chi Photon II CPAD diffractometer'
_diffrn_measurement_method 'phi and omega scan methods were used'
_diffrn_radiation_type MoK\a
_diffrn_radiation_wavelength 0.71073
_diffrn_reflns_av_R_equivalents 0.0564
_diffrn_reflns_av_unetI/netI 0.0523
_diffrn_reflns_Laue_measured_fraction_full 0.963
_diffrn_reflns_Laue_measured_fraction_max 0.932
_diffrn_reflns_limit_h_max 14
_diffrn_reflns_limit_h_min -14
_diffrn_reflns_limit_k_max 14
_diffrn_reflns_limit_k_min -14
_diffrn_reflns_limit_l_max 19
_diffrn_reflns_limit_l_min -19
_diffrn_reflns_number 26522
_diffrn_reflns_point_group_measured_fraction_full 0.963
_diffrn_reflns_point_group_measured_fraction_max 0.932
_diffrn_reflns_theta_full 25.242
_diffrn_reflns_theta_max 28.349
_diffrn_reflns_theta_min 2.921
_exptl_absorpt_coefficient_mu 4.467
_exptl_absorpt_correction_T_max 0.7457
_exptl_absorpt_correction_T_min 0.5515
_exptl_absorpt_correction_type multi-scan
_exptl_absorpt_process_details
;
SADABS-2016/2 (Bruker,2016/2) was used for absorption correction.
wR2(int) was 0.1199 before and 0.0656 after correction.
The Ratio of minimum to maximum transmission is 0.7396.
The \l/2 correction factor is Not present.
;
_exptl_crystal_colour yellow
_exptl_crystal_density_diffrn 1.742
_exptl_crystal_description needle
_exptl_crystal_F_000 722
_exptl_crystal_size_max 0.300
_exptl_crystal_size_mid 0.038
_exptl_crystal_size_min 0.032
_refine_diff_density_max 1.391
_refine_diff_density_min -2.227
_refine_diff_density_rms 0.215
_refine_ls_extinction_method none
_refine_ls_goodness_of_fit_ref 1.184
_refine_ls_hydrogen_treatment mixed
_refine_ls_matrix_type full
_refine_ls_number_parameters 370
_refine_ls_number_reflns 6553
_refine_ls_number_restraints 0
_refine_ls_restrained_S_all 1.184
_refine_ls_R_factor_all 0.0549
_refine_ls_R_factor_gt 0.0397
_refine_ls_shift/su_max 0.001
_refine_ls_shift/su_mean 0.000
_refine_ls_structure_factor_coef Fsqd
_refine_ls_weighting_details 'w=1/[\s^2^(Fo^2^)+6.5887P] where P=(Fo^2^+2Fc^2^)/3'
_refine_ls_weighting_scheme calc
_refine_ls_wR_factor_gt 0.0750
_refine_ls_wR_factor_ref 0.0817
_reflns_Friedel_coverage 0.000
_reflns_number_gt 5564
_reflns_number_total 6553
_reflns_threshold_expression 'I > 2\s(I)'
_cod_data_source_file d6dt00636a2.cif
_cod_data_source_block q1_22ffj1_0m
_cod_database_code 7721184
_shelx_shelxl_version_number 2018/3
_shelx_space_group_comment
;
The symmetry employed for this shelxl refinement is uniquely defined
by the following loop, which should always be used as a source of
symmetry information in preference to the above space-group names.
They are only intended as comments.
;
_shelx_estimated_absorpt_t_min 0.348
_shelx_estimated_absorpt_t_max 0.870

loop_
_space_group_symop_operation_xyz
'x, y, z'
'-x, -y, -z'

loop_
_atom_site_label
_atom_site_type_symbol
_atom_site_fract_x
_atom_site_fract_y
_atom_site_fract_z
_atom_site_U_iso_or_equiv
_atom_site_adp_type
_atom_site_occupancy
_atom_site_site_symmetry_order
_atom_site_calc_flag
_atom_site_refinement_flags_posn
_atom_site_refinement_flags_adp
_atom_site_refinement_flags_occupancy
_atom_site_disorder_assembly
_atom_site_disorder_group
Re01 Re 0.94859(2) 0.73668(3) 0.75985(2) 0.01997(7) Uani 1 1 d . . . . .
Cl02 Cl 0.95032(13) 0.81323(16) 0.61690(10) 0.0266(3) Uani 1 1 d . . . . .
O2 O 1.0873(4) 1.0584(5) 0.9239(3) 0.0380(10) Uani 1 1 d . . . . .
N2 N 0.7307(4) 0.6906(5) 0.7435(3) 0.0197(9) Uani 1 1 d . . . . .
O3 O 1.2340(4) 0.7522(5) 0.7443(3) 0.0337(10) Uani 1 1 d . . . . .
O1 O 0.9327(5) 0.6333(5) 0.9331(3) 0.0387(10) Uani 1 1 d . . . . .
N1 N 0.8296(4) 0.5133(5) 0.6367(3) 0.0213(9) Uani 1 1 d . . . . .
C1 C 1.0368(6) 0.9398(7) 0.8620(4) 0.0270(12) Uani 1 1 d . . . . .
O4 O 0.2871(4) -0.0613(5) 0.2329(3) 0.0382(11) Uani 1 1 d . . . . .
C11 C 0.6894(5) 0.4635(6) 0.6079(4) 0.0179(10) Uani 1 1 d . . . . .
N3 N 0.3645(4) 0.1368(5) 0.4242(3) 0.0235(10) Uani 1 1 d . . . . .
C9 C 0.6376(5) 0.5585(6) 0.6648(4) 0.0178(10) Uani 1 1 d . . . . .
C2 C 0.9375(6) 0.6698(7) 0.8675(4) 0.0278(12) Uani 1 1 d . . . . .
C12 C 0.6000(5) 0.3273(6) 0.5272(4) 0.0225(11) Uani 1 1 d . . . . .
C3 C 1.1295(6) 0.7510(7) 0.7543(4) 0.0270(12) Uani 1 1 d . . . . .
C6 C 0.4473(5) 0.6097(6) 0.6970(4) 0.0227(11) Uani 1 1 d . . . . .
H6 H 0.351668 0.585001 0.680954 0.027 Uiso 1 1 calc R U . . .
C10 C 0.4517(5) 0.2792(6) 0.5046(4) 0.0220(11) Uani 1 1 d . . . . .
C7 C 0.4933(5) 0.5116(6) 0.6391(4) 0.0197(10) Uani 1 1 d . . . . .
C15 C 0.8827(6) 0.4302(7) 0.5844(4) 0.0278(12) Uani 1 1 d . . . . .
H15 H 0.980284 0.464571 0.604498 0.033 Uiso 1 1 calc R U . . .
C8 C 0.4025(5) 0.3701(6) 0.5578(4) 0.0202(11) Uani 1 1 d . . . . .
H8 H 0.305146 0.338570 0.540459 0.024 Uiso 1 1 calc R U . . .
C4 C 0.6819(5) 0.7774(6) 0.7969(4) 0.0245(12) Uani 1 1 d . . . . .
H4A H 0.746059 0.869244 0.851831 0.029 Uiso 1 1 calc R U . . .
C14 C 0.8012(6) 0.2949(7) 0.5015(4) 0.0306(13) Uani 1 1 d . . . . .
H14 H 0.843055 0.238889 0.465112 0.037 Uiso 1 1 calc R U . . .
C17 C 0.1431(5) -0.0895(6) 0.3551(4) 0.0224(11) Uani 1 1 d . . . . .
C22 C 0.1673(6) -0.1420(7) 0.2571(4) 0.0257(12) Uani 1 1 d . . . . .
C13 C 0.6600(6) 0.2423(7) 0.4723(4) 0.0290(13) Uani 1 1 d . . . . .
H13 H 0.603075 0.149649 0.415673 0.035 Uiso 1 1 calc R U . . .
C5 C 0.5416(5) 0.7411(6) 0.7767(4) 0.0244(12) Uani 1 1 d . . . . .
H5 H 0.511180 0.806483 0.817687 0.029 Uiso 1 1 calc R U . . .
C19 C -0.0837(6) -0.3121(7) 0.2987(5) 0.0328(14) Uani 1 1 d . . . . .
H19 H -0.169811 -0.369782 0.313319 0.039 Uiso 1 1 calc R U . . .
C32 C 0.6426(6) 0.0654(7) 0.0033(4) 0.0356(14) Uani 1 1 d . . . . .
H32 H 0.740722 0.110609 0.005717 0.043 Uiso 1 1 calc R U . . .
C21 C 0.0661(6) -0.2787(6) 0.1817(4) 0.0286(12) Uani 1 1 d . . . . .
H21 H 0.084180 -0.313250 0.115999 0.034 Uiso 1 1 calc R U . . .
C18 C 0.0150(6) -0.1795(7) 0.3729(4) 0.0308(13) Uani 1 1 d . . . . .
H18 H -0.003437 -0.147031 0.438693 0.037 Uiso 1 1 calc R U . . .
C16 C 0.2435(5) 0.0518(6) 0.4352(4) 0.0221(11) Uani 1 1 d . . . . .
H16 H 0.219417 0.083541 0.498851 0.027 Uiso 1 1 calc R U . . .
C20 C -0.0603(6) -0.3650(7) 0.2008(5) 0.0306(13) Uani 1 1 d . . . . .
C30 C 0.4399(7) -0.1062(7) 0.0394(4) 0.0341(14) Uani 1 1 d . . . . .
H30 H 0.398419 -0.178998 0.066594 0.041 Uiso 1 1 calc R U . . .
C31 C 0.5828(7) -0.0414(7) 0.0429(4) 0.0357(14) Uani 1 1 d . . . . .
H31 H 0.639542 -0.069791 0.071991 0.043 Uiso 1 1 calc R U . . .
C23 C -0.1703(6) -0.5105(7) 0.1175(5) 0.0391(15) Uani 1 1 d . . . . .
H23A H -0.131393 -0.577979 0.093377 0.059 Uiso 1 1 calc R U . . .
H23B H -0.198528 -0.491888 0.060673 0.059 Uiso 1 1 calc R U . . .
H23C H -0.252525 -0.556394 0.144243 0.059 Uiso 1 1 calc R U . . .
C24A C 0.3196(10) 0.2021(19) 0.7770(12) 0.044(4) Uani 0.67(3) 1 d G . P A 1
H24A H 0.222363 0.162168 0.777161 0.053 Uiso 0.67(3) 1 calc R U P A 1
C29A C 0.4170(17) 0.3419(19) 0.8508(13) 0.057(4) Uani 0.67(3) 1 d G . P A 1
H29A H 0.386358 0.397504 0.901528 0.069 Uiso 0.67(3) 1 calc R U P A 1
C28A C 0.5593(15) 0.4004(18) 0.8505(17) 0.050(2) Uani 0.67(3) 1 d G . P A 1
H28A H 0.625900 0.495905 0.901035 0.060 Uiso 0.67(3) 1 calc R U P A 1
C27A C 0.6042(10) 0.319(2) 0.7764(17) 0.046(3) Uani 0.67(3) 1 d G . P A 1
H27A H 0.701449 0.358972 0.776173 0.055 Uiso 0.67(3) 1 calc R U P A 1
C26A C 0.5068(14) 0.1792(17) 0.7025(12) 0.043(3) Uani 0.67(3) 1 d G . P A 1
H26A H 0.537457 0.123636 0.651805 0.052 Uiso 0.67(3) 1 calc R U P A 1
C25A C 0.3645(12) 0.1208(13) 0.7028(11) 0.041(3) Uani 0.67(3) 1 d G . P A 1
H25A H 0.297914 0.025232 0.652297 0.049 Uiso 0.67(3) 1 calc R U P A 1
C28B C 0.597(2) 0.317(5) 0.789(4) 0.046(3) Uani 0.33(3) 1 d G . P A -1
H28B H 0.689446 0.335238 0.782512 0.055 Uiso 0.33(3) 1 calc R U P A -1
C25B C 0.481(3) 0.182(4) 0.726(3) 0.043(3) Uani 0.33(3) 1 d G . P A -1
H25B H 0.493770 0.107137 0.675927 0.052 Uiso 0.33(3) 1 calc R U P A -1
C24B C 0.346(2) 0.156(3) 0.735(2) 0.041(3) Uani 0.33(3) 1 d G . P A -1
H24B H 0.266615 0.063015 0.692207 0.049 Uiso 0.33(3) 1 calc R U P A -1
C29B C 0.327(3) 0.265(3) 0.808(2) 0.044(4) Uani 0.33(3) 1 d G . P A -1
H29B H 0.235132 0.246994 0.815072 0.053 Uiso 0.33(3) 1 calc R U P A -1
C27B C 0.444(4) 0.400(3) 0.872(3) 0.057(4) Uani 0.33(3) 1 d G . P A -1
H27B H 0.430806 0.475096 0.921658 0.069 Uiso 0.33(3) 1 calc R U P A -1
C26B C 0.579(3) 0.427(4) 0.862(4) 0.050(2) Uani 0.33(3) 1 d G . P A -1
H26B H 0.657964 0.519221 0.905379 0.060 Uiso 0.33(3) 1 calc R U P A -1
H4 H 0.339(9) 0.017(10) 0.289(6) 0.07(3) Uiso 1 1 d . . . . .

loop_
_atom_site_aniso_label
_atom_site_aniso_U_11
_atom_site_aniso_U_22
_atom_site_aniso_U_33
_atom_site_aniso_U_23
_atom_site_aniso_U_13
_atom_site_aniso_U_12
Re01 0.01706(10) 0.02383(12) 0.01711(10) 0.00471(8) 0.00265(7) 0.01136(8)
Cl02 0.0241(6) 0.0374(8) 0.0251(6) 0.0150(6) 0.0080(5) 0.0187(6)
O2 0.037(2) 0.022(2) 0.037(2) 0.000(2) 0.0099(19) 0.0094(19)
N2 0.017(2) 0.022(2) 0.017(2) 0.0054(18) 0.0044(16) 0.0091(18)
O3 0.024(2) 0.045(3) 0.029(2) 0.0048(19) 0.0042(17) 0.022(2)
O1 0.044(3) 0.044(3) 0.029(2) 0.018(2) 0.0056(19) 0.020(2)
N1 0.019(2) 0.020(2) 0.019(2) 0.0006(18) 0.0019(17) 0.0108(18)
C1 0.023(3) 0.033(3) 0.031(3) 0.017(3) 0.012(2) 0.015(3)
O4 0.029(2) 0.034(3) 0.028(2) 0.002(2) 0.0103(18) 0.0039(19)
C11 0.017(2) 0.022(3) 0.015(2) 0.007(2) 0.0031(18) 0.011(2)
N3 0.019(2) 0.027(3) 0.019(2) 0.0050(19) -0.0001(17) 0.0107(19)
C9 0.017(2) 0.019(3) 0.015(2) 0.004(2) 0.0033(18) 0.009(2)
C2 0.021(3) 0.025(3) 0.031(3) 0.006(3) 0.001(2) 0.010(2)
C12 0.021(2) 0.028(3) 0.020(3) 0.009(2) 0.004(2) 0.014(2)
C3 0.034(3) 0.029(3) 0.013(2) 0.000(2) 0.000(2) 0.019(3)
C6 0.017(2) 0.029(3) 0.026(3) 0.012(2) 0.008(2) 0.013(2)
C10 0.019(2) 0.023(3) 0.018(2) 0.005(2) 0.0011(19) 0.007(2)
C7 0.017(2) 0.019(3) 0.019(2) 0.005(2) 0.0046(19) 0.007(2)
C15 0.021(3) 0.032(3) 0.028(3) 0.005(2) 0.002(2) 0.016(2)
C8 0.015(2) 0.027(3) 0.021(3) 0.012(2) 0.0048(19) 0.012(2)
C4 0.021(3) 0.027(3) 0.024(3) 0.008(2) 0.004(2) 0.013(2)
C14 0.028(3) 0.034(3) 0.028(3) 0.004(3) 0.007(2) 0.021(3)
C17 0.026(3) 0.023(3) 0.023(3) 0.011(2) 0.003(2) 0.014(2)
C22 0.026(3) 0.028(3) 0.024(3) 0.012(2) 0.005(2) 0.013(2)
C13 0.024(3) 0.032(3) 0.026(3) 0.006(2) 0.005(2) 0.015(2)
C5 0.021(3) 0.026(3) 0.025(3) 0.005(2) 0.008(2) 0.014(2)
C19 0.026(3) 0.024(3) 0.038(3) 0.010(3) 0.010(3) 0.005(2)
C32 0.027(3) 0.034(4) 0.028(3) 0.005(3) 0.003(2) 0.007(3)
C21 0.031(3) 0.026(3) 0.019(3) 0.004(2) 0.003(2) 0.011(2)
C18 0.031(3) 0.030(3) 0.029(3) 0.014(3) 0.010(2) 0.011(3)
C16 0.028(3) 0.021(3) 0.021(3) 0.008(2) 0.005(2) 0.015(2)
C20 0.030(3) 0.021(3) 0.035(3) 0.009(3) -0.002(2) 0.010(2)
C30 0.049(4) 0.025(3) 0.023(3) 0.011(2) 0.006(3) 0.013(3)
C31 0.047(4) 0.031(4) 0.022(3) 0.002(3) -0.002(3) 0.020(3)
C23 0.035(3) 0.031(4) 0.037(3) 0.005(3) -0.003(3) 0.013(3)
C24A 0.043(5) 0.041(10) 0.064(10) 0.035(9) 0.015(6) 0.024(7)
C29A 0.071(10) 0.067(13) 0.060(9) 0.040(10) 0.026(9) 0.042(11)
C28A 0.052(6) 0.058(8) 0.045(6) 0.029(6) 0.007(5) 0.026(5)
C27A 0.046(4) 0.047(5) 0.054(7) 0.036(5) 0.011(4) 0.018(4)
C26A 0.051(7) 0.041(5) 0.043(8) 0.031(5) 0.016(5) 0.017(5)
C25A 0.050(6) 0.030(7) 0.046(9) 0.020(6) 0.003(5) 0.018(5)
C28B 0.046(4) 0.047(5) 0.054(7) 0.036(5) 0.011(4) 0.018(4)
C25B 0.051(7) 0.041(5) 0.043(8) 0.031(5) 0.016(5) 0.017(5)
C24B 0.050(6) 0.030(7) 0.046(9) 0.020(6) 0.003(5) 0.018(5)
C29B 0.043(5) 0.041(10) 0.064(10) 0.035(9) 0.015(6) 0.024(7)
C27B 0.071(10) 0.067(13) 0.060(9) 0.040(10) 0.026(9) 0.042(11)
C26B 0.052(6) 0.058(8) 0.045(6) 0.029(6) 0.007(5) 0.026(5)

loop_
_atom_type_symbol
_atom_type_description
_atom_type_scat_dispersion_real
_atom_type_scat_dispersion_imag
_atom_type_scat_source
C C 0.0033 0.0016 'International Tables Vol C Tables 4.2.6.8 and 6.1.1.4'
H H 0.0000 0.0000 'International Tables Vol C Tables 4.2.6.8 and 6.1.1.4'
Cl Cl 0.1484 0.1585 'International Tables Vol C Tables 4.2.6.8 and 6.1.1.4'
N N 0.0061 0.0033 'International Tables Vol C Tables 4.2.6.8 and 6.1.1.4'
O O 0.0106 0.0060 'International Tables Vol C Tables 4.2.6.8 and 6.1.1.4'
Re Re -1.0185 7.2310 'International Tables Vol C Tables 4.2.6.8 and 6.1.1.4'

loop_
_geom_angle_atom_site_label_1
_geom_angle_atom_site_label_2
_geom_angle_atom_site_label_3
_geom_angle
_geom_angle_site_symmetry_1
_geom_angle_site_symmetry_3
_geom_angle_publ_flag
C3 Re01 C2 90.4(2) . . ?
C3 Re01 C1 90.3(2) . . ?
C2 Re01 C1 88.8(2) . . ?
C3 Re01 N2 171.09(19) . . ?
C2 Re01 N2 92.46(19) . . ?
C1 Re01 N2 98.15(19) . . ?
C3 Re01 N1 95.54(19) . . ?
C2 Re01 N1 95.5(2) . . ?
C1 Re01 N1 172.7(2) . . ?
N2 Re01 N1 75.80(15) . . ?
C3 Re01 Cl02 91.67(17) . . ?
C2 Re01 Cl02 177.11(16) . . ?
C1 Re01 Cl02 93.15(17) . . ?
N2 Re01 Cl02 85.17(12) . . ?
N1 Re01 Cl02 82.32(12) . . ?
C4 N2 C9 118.0(4) . . ?
C4 N2 Re01 127.8(4) . . ?
C9 N2 Re01 114.2(3) . . ?
C15 N1 C11 118.6(4) . . ?
C15 N1 Re01 126.2(4) . . ?
C11 N1 Re01 115.0(3) . . ?
O2 C1 Re01 178.4(5) . . ?
C22 O4 H4 106(5) . . ?
N1 C11 C12 122.4(4) . . ?
N1 C11 C9 116.7(4) . . ?
C12 C11 C9 121.0(4) . . ?
C16 N3 C10 118.6(4) . . ?
N2 C9 C7 122.8(4) . . ?
N2 C9 C11 118.2(4) . . ?
C7 C9 C11 119.0(4) . . ?
O1 C2 Re01 178.4(6) . . ?
C11 C12 C13 117.6(5) . . ?
C11 C12 C10 118.9(5) . . ?
C13 C12 C10 123.5(5) . . ?
O3 C3 Re01 175.4(5) . . ?
C5 C6 C7 119.6(5) . . ?
C5 C6 H6 120.2 . . ?
C7 C6 H6 120.2 . . ?
C8 C10 N3 123.3(5) . . ?
C8 C10 C12 120.1(5) . . ?
N3 C10 C12 116.6(4) . . ?
C9 C7 C6 116.9(5) . . ?
C9 C7 C8 119.3(4) . . ?
C6 C7 C8 123.8(5) . . ?
N1 C15 C14 122.4(5) . . ?
N1 C15 H15 118.8 . . ?
C14 C15 H15 118.8 . . ?
C10 C8 C7 121.6(5) . . ?
C10 C8 H8 119.2 . . ?
C7 C8 H8 119.2 . . ?
N2 C4 C5 123.3(5) . . ?
N2 C4 H4A 118.3 . . ?
C5 C4 H4A 118.3 . . ?
C13 C14 C15 119.7(5) . . ?
C13 C14 H14 120.2 . . ?
C15 C14 H14 120.2 . . ?
C18 C17 C22 117.4(5) . . ?
C18 C17 C16 120.1(5) . . ?
C22 C17 C16 122.4(5) . . ?
O4 C22 C21 118.3(5) . . ?
O4 C22 C17 121.4(5) . . ?
C21 C22 C17 120.3(5) . . ?
C14 C13 C12 119.3(5) . . ?
C14 C13 H13 120.4 . . ?
C12 C13 H13 120.4 . . ?
C6 C5 C4 119.3(5) . . ?
C6 C5 H5 120.3 . . ?
C4 C5 H5 120.3 . . ?
C18 C19 C20 121.0(5) . . ?
C18 C19 H19 119.5 . . ?
C20 C19 H19 119.5 . . ?
C30 C32 C31 120.3(6) 2_655 . ?
C30 C32 H32 119.9 2_655 . ?
C31 C32 H32 119.9 . . ?
C20 C21 C22 121.2(5) . . ?
C20 C21 H21 119.4 . . ?
C22 C21 H21 119.4 . . ?
C19 C18 C17 121.9(5) . . ?
C19 C18 H18 119.1 . . ?
C17 C18 H18 119.1 . . ?
N3 C16 C17 122.8(5) . . ?
N3 C16 H16 118.6 . . ?
C17 C16 H16 118.6 . . ?
C21 C20 C19 118.2(5) . . ?
C21 C20 C23 120.5(5) . . ?
C19 C20 C23 121.3(5) . . ?
C32 C30 C31 120.2(6) 2_655 . ?
C32 C30 H30 119.9 2_655 . ?
C31 C30 H30 119.9 . . ?
C30 C31 C32 119.5(6) . . ?
C30 C31 H31 120.3 . . ?
C32 C31 H31 120.3 . . ?
C20 C23 H23A 109.5 . . ?
C20 C23 H23B 109.5 . . ?
H23A C23 H23B 109.5 . . ?
C20 C23 H23C 109.5 . . ?
H23A C23 H23C 109.5 . . ?
H23B C23 H23C 109.5 . . ?
C29B C24A C24B 151(5) . . ?
C29B C24A C29A 36(3) . . ?
C24B C24A C29A 119(2) . . ?
C29B C24A C25A 151(3) . . ?
C24B C24A C25A 1(2) . . ?
C29A C24A C25A 120.0 . . ?
C29B C24A C27B 32.0(18) . . ?
C24B C24A C27B 122(3) . . ?
C29A C24A C27B 6(2) . . ?
C25A C24A C27B 122.2(15) . . ?
C29B C24A C25B 122(3) . . ?
C24B C24A C25B 31.5(14) . . ?
C29A C24A C25B 88.2(13) . . ?
C25A C24A C25B 32.1(13) . . ?
C27B C24A C25B 91.0(12) . . ?
C29B C24A H24A 86.4 . . ?
C24B C24A H24A 120.5 . . ?
C29A C24A H24A 120.0 . . ?
C25A C24A H24A 120.0 . . ?
C27B C24A H24A 117.5 . . ?
C25B C24A H24A 151.5 . . ?
C27B C29A C29B 139(9) . . ?
C27B C29A C28A 70(6) . . ?
C29B C29A C28A 140.8(16) . . ?
C27B C29A C24A 159(8) . . ?
C29B C29A C24A 23.5(13) . . ?
C28A C29A C24A 120.0 . . ?
C27B C29A C26B 63(4) . . ?
C29B C29A C26B 148(3) . . ?
C28A C29A C26B 8(2) . . ?
C24A C29A C26B 127.6(19) . . ?
C27B C29A C24B 158(7) . . ?
C29B C29A C24B 43.8(10) . . ?
C28A C29A C24B 98.8(9) . . ?
C24A C29A C24B 21.2(9) . . ?
C26B C29A C24B 106.5(18) . . ?
C27B C29A H29A 53.4 . . ?
C29B C29A H29A 98.1 . . ?
C28A C29A H29A 120.0 . . ?
C24A C29A H29A 120.0 . . ?
C26B C29A H29A 112.3 . . ?
C24B C29A H29A 141.2 . . ?
C28B C28A C27B 140(2) . . ?
C28B C28A C27A 7(4) . . ?
C27B C28A C27A 140.5(13) . . ?
C28B C28A C29A 118.0(15) . . ?
C27B C28A C29A 22.3(11) . . ?
C27A C28A C29A 120.0 . . ?
C28B C28A H28A 121.6 . . ?
C27B C28A H28A 98.9 . . ?
C27A C28A H28A 120.0 . . ?
C29A C28A H28A 120.0 . . ?
C28A C27A C26A 120.0 . . ?
C28A C27A C25B 102.7(10) . . ?
C26A C27A C25B 18.4(12) . . ?
C28A C27A C26B 8.8(12) . . ?
C26A C27A C26B 128.7(13) . . ?
C25B C27A C26B 111(2) . . ?
C28A C27A H27A 120.0 . . ?
C26A C27A H27A 120.0 . . ?
C25B C27A H27A 136.8 . . ?
C26B C27A H27A 111.3 . . ?
C25A C26A C27A 120.0 . . ?
C25A C26A C28B 114.2(14) . . ?
C27A C26A C28B 8(3) . . ?
C25A C26A C24B 17.2(7) . . ?
C27A C26A C24B 102.8(7) . . ?
C28B C26A C24B 97.0(17) . . ?
C25A C26A H26A 120.0 . . ?
C27A C26A H26A 120.0 . . ?
C28B C26A H26A 125.5 . . ?
C24B C26A H26A 137.2 . . ?
C24B C25A C25B 105(4) . . ?
C24B C25A C26A 119(3) . . ?
C25B C25A C26A 16.0(19) . . ?
C24B C25A C24A 1(3) . . ?
C25B C25A C24A 106.1(18) . . ?
C26A C25A C24A 120.0 . . ?
C24B C25A C29B 9(3) . . ?
C25B C25A C29B 98.7(16) . . ?
C26A C25A C29B 111.9(10) . . ?
C24A C25A C29B 9.2(10) . . ?
C24B C25A H25A 120.6 . . ?
C25B C25A H25A 133.2 . . ?
C26A C25A H25A 120.0 . . ?
C24A C25A H25A 120.0 . . ?
C29B C25A H25A 127.9 . . ?
C28A C28B C25B 110.6(13) . . ?
C28A C28B C26B 9.4(12) . . ?
C25B C28B C26B 120.0 . . ?
C28A C28B C26A 126(3) . . ?
C25B C28B C26A 18.0(11) . . ?
C26B C28B C26A 135.3(13) . . ?
C28A C28B H28B 129.3 . . ?
C25B C28B H28B 120.0 . . ?
C26B C28B H28B 120.0 . . ?
C26A C28B H28B 103.9 . . ?
C25A C25B C24B 24.5(10) . . ?
C25A C25B C28B 143.8(11) . . ?
C24B C25B C28B 120.0 . . ?
C25A C25B C27A 147(3) . . ?
C24B C25B C27A 125(2) . . ?
C28B C25B C27A 8(3) . . ?
C25A C25B C24A 41.8(9) . . ?
C24B C25B C24A 17.3(7) . . ?
C28B C25B C24A 102.8(7) . . ?
C27A C25B C24A 108(2) . . ?
C25A C25B H25B 95.9 . . ?
C24B C25B H25B 120.0 . . ?
C28B C25B H25B 120.0 . . ?
C27A C25B H25B 114.6 . . ?
C24A C25B H25B 137.1 . . ?
C25A C24B C24A 177(6) . . ?
C25A C24B C25B 50(4) . . ?
C24A C24B C25B 131(2) . . ?
C25A C24B C29B 167(4) . . ?
C24A C24B C29B 13(2) . . ?
C25B C24B C29B 120.0 . . ?
C25A C24B C26A 43(2) . . ?
C24A C24B C26A 138(3) . . ?
C25B C24B C26A 9.1(18) . . ?
C29B C24B C26A 125.6(17) . . ?
C25A C24B C29A 142(4) . . ?
C24A C24B C29A 39.3(14) . . ?
C25B C24B C29A 92.1(13) . . ?
C29B C24B C29A 28.2(14) . . ?
C26A C24B C29A 98.4(13) . . ?
C25A C24B H24B 70.5 . . ?
C24A C24B H24B 108.4 . . ?
C25B C24B H24B 120.0 . . ?
C29B C24B H24B 120.0 . . ?
C26A C24B H24B 114.0 . . ?
C29A C24B H24B 147.7 . . ?
C24A C29B C29A 120(4) . . ?
C24A C29B C27B 134(2) . . ?
C29A C29B C27B 15(3) . . ?
C24A C29B C24B 16(3) . . ?
C29A C29B C24B 108(2) . . ?
C27B C29B C24B 120.0 . . ?
C24A C29B C25A 20(2) . . ?
C29A C29B C25A 105(2) . . ?
C27B C29B C25A 116.9(11) . . ?
C24B C29B C25A 4.0(12) . . ?
C24A C29B H29B 105.6 . . ?
C29A C29B H29B 131.3 . . ?
C27B C29B H29B 120.0 . . ?
C24B C29B H29B 120.0 . . ?
C25A C29B H29B 123.0 . . ?
C29A C27B C28A 87(6) . . ?
C29A C27B C29B 27(6) . . ?
C28A C27B C29B 109.8(15) . . ?
C29A C27B C26B 98(5) . . ?
C28A C27B C26B 10.2(15) . . ?
C29B C27B C26B 120.0 . . ?
C29A C27B C24A 15(6) . . ?
C28A C27B C24A 95.8(16) . . ?
C29B C27B C24A 14.2(7) . . ?
C26B C27B C24A 106.0(7) . . ?
C29A C27B H27B 139.6 . . ?
C28A C27B H27B 130.2 . . ?
C29B C27B H27B 120.0 . . ?
C26B C27B H27B 120.0 . . ?
C24A C27B H27B 133.9 . . ?
C27B C26B C28B 120.00(6) . . ?
C27B C26B C27A 122.0(14) . . ?
C28B C26B C27A 6(3) . . ?
C27B C26B C29A 19.7(11) . . ?
C28B C26B C29A 100.9(9) . . ?
C27A C26B C29A 103.6(18) . . ?
C27B C26B H26B 120.0 . . ?
C28B C26B H26B 120.0 . . ?
C27A C26B H26B 117.6 . . ?
C29A C26B H26B 138.8 . . ?

loop_
_geom_bond_atom_site_label_1
_geom_bond_atom_site_label_2
_geom_bond_distance
_geom_bond_site_symmetry_2
_geom_bond_publ_flag
Re01 C3 1.915(6) . ?
Re01 C2 1.917(6) . ?
Re01 C1 1.934(6) . ?
Re01 N2 2.183(4) . ?
Re01 N1 2.186(4) . ?
Re01 Cl02 2.4752(14) . ?
O2 C1 1.140(7) . ?
N2 C4 1.323(7) . ?
N2 C9 1.365(6) . ?
O3 C3 1.149(6) . ?
O1 C2 1.141(7) . ?
N1 C15 1.325(7) . ?
N1 C11 1.364(6) . ?
O4 C22 1.351(7) . ?
O4 H4 0.87(9) . ?
C11 C12 1.390(7) . ?
C11 C9 1.428(7) . ?
N3 C16 1.285(7) . ?
N3 C10 1.419(7) . ?
C9 C7 1.408(7) . ?
C12 C13 1.409(7) . ?
C12 C10 1.443(7) . ?
C6 C5 1.372(7) . ?
C6 C7 1.410(7) . ?
C6 H6 0.9500 . ?
C10 C8 1.356(7) . ?
C7 C8 1.425(7) . ?
C15 C14 1.386(8) . ?
C15 H15 0.9500 . ?
C8 H8 0.9500 . ?
C4 C5 1.389(7) . ?
C4 H4A 0.9500 . ?
C14 C13 1.368(7) . ?
C14 H14 0.9500 . ?
C17 C18 1.400(8) . ?
C17 C22 1.406(7) . ?
C17 C16 1.439(7) . ?
C22 C21 1.393(8) . ?
C13 H13 0.9500 . ?
C5 H5 0.9500 . ?
C19 C18 1.358(8) . ?
C19 C20 1.401(8) . ?
C19 H19 0.9500 . ?
C32 C30 1.381(9) 2_655 ?
C32 C31 1.390(9) . ?
C32 H32 0.9500 . ?
C21 C20 1.382(8) . ?
C21 H21 0.9500 . ?
C18 H18 0.9500 . ?
C16 H16 0.9500 . ?
C20 C23 1.506(8) . ?
C30 C31 1.385(9) . ?
C30 H30 0.9500 . ?
C31 H31 0.9500 . ?
C23 H23A 0.9800 . ?
C23 H23B 0.9800 . ?
C23 H23C 0.9800 . ?
C24A C29B 0.643(19) . ?
C24A C24B 0.79(2) . ?
C24A C29A 1.3900 . ?
C24A C25A 1.3900 . ?
C24A C27B 1.89(2) . ?
C24A C25B 2.00(2) . ?
C24A H24A 0.9500 . ?
C29A C27B 0.53(2) . ?
C29A C29B 0.95(4) . ?
C29A C28A 1.3900 . ?
C29A C26B 1.55(4) . ?
C29A C24B 1.91(2) . ?
C29A H29A 0.9500 . ?
C28A C28B 1.26(6) . ?
C28A C27B 1.31(5) . ?
C28A C27A 1.3900 . ?
C28A H28A 0.9500 . ?
C27A C26A 1.3900 . ?
C27A C25B 1.40(4) . ?
C27A C26B 1.51(6) . ?
C27A H27A 0.9500 . ?
C26A C25A 1.3900 . ?
C26A C28B 1.44(5) . ?
C26A C24B 1.76(3) . ?
C26A H26A 0.9500 . ?
C25A C24B 0.60(2) . ?
C25A C25B 1.11(4) . ?
C25A C29B 1.98(2) . ?
C25A H25A 0.9500 . ?
C28B C25B 1.3900 . ?
C28B C26B 1.3900 . ?
C28B H28B 0.9500 . ?
C25B C24B 1.3900 . ?
C25B H25B 0.9500 . ?
C24B C29B 1.3900 . ?
C24B H24B 0.9500 . ?
C29B C27B 1.3900 . ?
C29B H29B 0.9500 . ?
C27B C26B 1.3900 . ?
C27B H27B 0.9500 . ?
C26B H26B 0.9500 . ?

loop_
_geom_hbond_atom_site_label_D
_geom_hbond_atom_site_label_H
_geom_hbond_atom_site_label_A
_geom_hbond_distance_DH
_geom_hbond_distance_HA
_geom_hbond_distance_DA
_geom_hbond_angle_DHA
_geom_hbond_site_symmetry_A
_geom_hbond_publ_flag
O4 H4 N3 0.87(9) 1.85(8) 2.646(6) 151(8) . yes

loop_
_geom_torsion_atom_site_label_1
_geom_torsion_atom_site_label_2
_geom_torsion_atom_site_label_3
_geom_torsion_atom_site_label_4
_geom_torsion
_geom_torsion_site_symmetry_1
_geom_torsion_site_symmetry_2
_geom_torsion_site_symmetry_3
_geom_torsion_site_symmetry_4
_geom_torsion_publ_flag
C15 N1 C11 C12 1.5(8) . . . . ?
Re01 N1 C11 C12 176.5(4) . . . . ?
C15 N1 C11 C9 -178.5(5) . . . . ?
Re01 N1 C11 C9 -3.4(6) . . . . ?
C4 N2 C9 C7 -0.3(8) . . . . ?
Re01 N2 C9 C7 -177.3(4) . . . . ?
C4 N2 C9 C11 -179.1(5) . . . . ?
Re01 N2 C9 C11 3.8(6) . . . . ?
N1 C11 C9 N2 -0.3(7) . . . . ?
C12 C11 C9 N2 179.7(5) . . . . ?
N1 C11 C9 C7 -179.2(5) . . . . ?
C12 C11 C9 C7 0.8(8) . . . . ?
N1 C11 C12 C13 -2.3(8) . . . . ?
C9 C11 C12 C13 177.7(5) . . . . ?
N1 C11 C12 C10 177.0(5) . . . . ?
C9 C11 C12 C10 -3.0(8) . . . . ?
C16 N3 C10 C8 -41.9(8) . . . . ?
C16 N3 C10 C12 139.5(5) . . . . ?
C11 C12 C10 C8 3.8(8) . . . . ?
C13 C12 C10 C8 -177.0(5) . . . . ?
C11 C12 C10 N3 -177.6(5) . . . . ?
C13 C12 C10 N3 1.7(8) . . . . ?
N2 C9 C7 C6 1.6(8) . . . . ?
C11 C9 C7 C6 -179.5(5) . . . . ?
N2 C9 C7 C8 -178.1(5) . . . . ?
C11 C9 C7 C8 0.7(7) . . . . ?
C5 C6 C7 C9 -2.5(8) . . . . ?
C5 C6 C7 C8 177.3(5) . . . . ?
C11 N1 C15 C14 0.2(9) . . . . ?
Re01 N1 C15 C14 -174.3(4) . . . . ?
N3 C10 C8 C7 179.1(5) . . . . ?
C12 C10 C8 C7 -2.3(8) . . . . ?
C9 C7 C8 C10 0.1(8) . . . . ?
C6 C7 C8 C10 -179.7(5) . . . . ?
C9 N2 C4 C5 -0.2(8) . . . . ?
Re01 N2 C4 C5 176.3(4) . . . . ?
N1 C15 C14 C13 -1.0(10) . . . . ?
C18 C17 C22 O4 179.0(5) . . . . ?
C16 C17 C22 O4 -0.2(8) . . . . ?
C18 C17 C22 C21 0.0(8) . . . . ?
C16 C17 C22 C21 -179.2(5) . . . . ?
C15 C14 C13 C12 0.1(9) . . . . ?
C11 C12 C13 C14 1.4(8) . . . . ?
C10 C12 C13 C14 -177.8(5) . . . . ?
C7 C6 C5 C4 2.1(8) . . . . ?
N2 C4 C5 C6 -0.7(9) . . . . ?
O4 C22 C21 C20 -178.4(5) . . . . ?
C17 C22 C21 C20 0.6(9) . . . . ?
C20 C19 C18 C17 0.6(10) . . . . ?
C22 C17 C18 C19 -0.6(9) . . . . ?
C16 C17 C18 C19 178.6(6) . . . . ?
C10 N3 C16 C17 175.0(5) . . . . ?
C18 C17 C16 N3 177.8(5) . . . . ?
C22 C17 C16 N3 -3.0(8) . . . . ?
C22 C21 C20 C19 -0.7(9) . . . . ?
C22 C21 C20 C23 178.3(6) . . . . ?
C18 C19 C20 C21 0.1(9) . . . . ?
C18 C19 C20 C23 -178.9(6) . . . . ?
C32 C30 C31 C32 0.3(10) 2_655 . . . ?
C30 C32 C31 C30 -0.3(10) 2_655 . . . ?
C29B C24A C29A C27B -42(14) . . . . ?
C24B C24A C29A C27B 116(15) . . . . ?
C25A C24A C29A C27B 115(15) . . . . ?
C25B C24A C29A C27B 119(15) . . . . ?
C24B C24A C29A C29B 158(7) . . . . ?
C25A C24A C29A C29B 156(6) . . . . ?
C27B C24A C29A C29B 42(14) . . . . ?
C25B C24A C29A C29B 161(6) . . . . ?
C29B C24A C29A C28A -156(6) . . . . ?
C24B C24A C29A C28A 1(3) . . . . ?
C25A C24A C29A C28A 0.0 . . . . ?
C27B C24A C29A C28A -115(15) . . . . ?
C25B C24A C29A C28A 4.6(14) . . . . ?
C29B C24A C29A C26B -155(8) . . . . ?
C24B C24A C29A C26B 2(6) . . . . ?
C25A C24A C29A C26B 1(5) . . . . ?
C27B C24A C29A C26B -114(18) . . . . ?
C25B C24A C29A C26B 6(4) . . . . ?
C29B C24A C29A C24B -158(7) . . . . ?
C25A C24A C29A C24B -1(3) . . . . ?
C27B C24A C29A C24B -116(15) . . . . ?
C25B C24A C29A C24B 3(3) . . . . ?
C27B C29A C28A C28B -167(12) . . . . ?
C29B C29A C28A C28B -22(6) . . . . ?
C24A C29A C28A C28B -7(5) . . . . ?
C26B C29A C28A C28B 179(100) . . . . ?
C24B C29A C28A C28B -7(5) . . . . ?
C29B C29A C28A C27B 145(11) . . . . ?
C24A C29A C28A C27B 160(8) . . . . ?
C26B C29A C28A C27B -13(21) . . . . ?
C24B C29A C28A C27B 160(8) . . . . ?
C27B C29A C28A C27A -160(8) . . . . ?
C29B C29A C28A C27A -15(3) . . . . ?
C24A C29A C28A C27A 0.0 . . . . ?
C26B C29A C28A C27A -173(29) . . . . ?
C24B C29A C28A C27A 0.4(10) . . . . ?
C28B C28A C27A C26A 74(16) . . . . ?
C27B C28A C27A C26A -12(5) . . . . ?
C29A C28A C27A C26A 0.0 . . . . ?
C28B C28A C27A C25B 67(15) . . . . ?
C27B C28A C27A C25B -19(5) . . . . ?
C29A C28A C27A C25B -7(2) . . . . ?
C28B C28A C27A C26B -112(37) . . . . ?
C27B C28A C27A C26B 162(30) . . . . ?
C29A C28A C27A C26B 174(26) . . . . ?
C28A C27A C26A C25A 0.0 . . . . ?
C25B C27A C26A C25A 21(6) . . . . ?
C26B C27A C26A C25A -1(5) . . . . ?
C28A C27A C26A C28B -45(21) . . . . ?
C25B C27A C26A C28B -23(17) . . . . ?
C26B C27A C26A C28B -46(17) . . . . ?
C28A C27A C26A C24B -0.5(11) . . . . ?
C25B C27A C26A C24B 21(6) . . . . ?
C26B C27A C26A C24B -2(5) . . . . ?
C27A C26A C25A C24B -2(4) . . . . ?
C28B C26A C25A C24B 5(6) . . . . ?
C27A C26A C25A C25B -32(9) . . . . ?
C28B C26A C25A C25B -25(7) . . . . ?
C24B C26A C25A C25B -30(9) . . . . ?
C27A C26A C25A C24A 0.0 . . . . ?
C28B C26A C25A C24A 6(4) . . . . ?
C24B C26A C25A C24A 2(4) . . . . ?
C27A C26A C25A C29B 4.7(12) . . . . ?
C28B C26A C25A C29B 11(4) . . . . ?
C24B C26A C25A C29B 6(3) . . . . ?
C29B C24A C25A C24B 92(100) . . . . ?
C29A C24A C25A C24B 64(100) . . . . ?
C27B C24A C25A C24B 70(100) . . . . ?
C25B C24A C25A C24B 55(100) . . . . ?
C29B C24A C25A C25B 37(8) . . . . ?
C24B C24A C25A C25B -55(100) . . . . ?
C29A C24A C25A C25B 9(3) . . . . ?
C27B C24A C25A C25B 15(3) . . . . ?
C29B C24A C25A C26A 29(7) . . . . ?
C24B C24A C25A C26A -64(100) . . . . ?
C29A C24A C25A C26A 0.0 . . . . ?
C27B C24A C25A C26A 6(3) . . . . ?
C25B C24A C25A C26A -9(3) . . . . ?
C24B C24A C25A C29B -92(100) . . . . ?
C29A C24A C25A C29B -29(7) . . . . ?
C27B C24A C25A C29B -23(6) . . . . ?
C25B C24A C25A C29B -37(8) . . . . ?
C27B C28A C28B C25B -2(13) . . . . ?
C27A C28A C28B C25B -104(19) . . . . ?
C29A C28A C28B C25B 5(6) . . . . ?
C27B C28A C28B C26B 173(37) . . . . ?
C27A C28A C28B C26B 71(40) . . . . ?
C29A C28A C28B C26B -179(100) . . . . ?
C27B C28A C28B C26A 8(16) . . . . ?
C27A C28A C28B C26A -94(21) . . . . ?
C29A C28A C28B C26A 15(9) . . . . ?
C25A C26A C28B C28A -15(9) . . . . ?
C27A C26A C28B C28A 123(28) . . . . ?
C24B C26A C28B C28A -13(8) . . . . ?
C25A C26A C28B C25B 18(5) . . . . ?
C27A C26A C28B C25B 156(17) . . . . ?
C24B C26A C28B C25B 19(5) . . . . ?
C25A C26A C28B C26B -18(5) . . . . ?
C27A C26A C28B C26B 120(24) . . . . ?
C24B C26A C28B C26B -17(5) . . . . ?
C26A C25A C25B C24B 153(8) . . . . ?
C24A C25A C25B C24B 1(3) . . . . ?
C29B C25A C25B C24B 7(3) . . . . ?
C24B C25A C25B C28B -17(8) . . . . ?
C26A C25A C25B C28B 136(11) . . . . ?
C24A C25A C25B C28B -15(5) . . . . ?
C29B C25A C25B C28B -10(5) . . . . ?
C24B C25A C25B C27A -30(10) . . . . ?
C26A C25A C25B C27A 123(15) . . . . ?
C24A C25A C25B C27A -29(8) . . . . ?
C29B C25A C25B C27A -23(7) . . . . ?
C24B C25A C25B C24A -1(3) . . . . ?
C26A C25A C25B C24A 152(8) . . . . ?
C29B C25A C25B C24A 5.6(12) . . . . ?
C28A C28B C25B C25A 9(7) . . . . ?
C26B C28B C25B C25A 8(4) . . . . ?
C26A C28B C25B C25A -144(10) . . . . ?
C28A C28B C25B C24B 1(4) . . . . ?
C26B C28B C25B C24B 0.0 . . . . ?
C26A C28B C25B C24B -152(8) . . . . ?
C28A C28B C25B C27A 130(26) . . . . ?
C26B C28B C25B C27A 129(22) . . . . ?
C26A C28B C25B C27A -23(17) . . . . ?
C28A C28B C25B C24A -2(5) . . . . ?
C26B C28B C25B C24A -2.6(10) . . . . ?
C26A C28B C25B C24A -154(8) . . . . ?
C28A C27A C25B C25A 28(8) . . . . ?
C26A C27A C25B C25A -133(13) . . . . ?
C26B C27A C25B C25A 28(11) . . . . ?
C28A C27A C25B C24B 14(4) . . . . ?
C26A C27A C25B C24B -148(9) . . . . ?
C26B C27A C25B C24B 14(8) . . . . ?
C28A C27A C25B C28B -42(21) . . . . ?
C26A C27A C25B C28B 157(17) . . . . ?
C26B C27A C25B C28B -42(17) . . . . ?
C28A C27A C25B C24A 9(3) . . . . ?
C26A C27A C25B C24A -153(8) . . . . ?
C26B C27A C25B C24A 9(6) . . . . ?
C26A C25A C24B C25B -8(2) . . . . ?
C24A C25A C24B C25B -125(100) . . . . ?
C29B C25A C24B C25B -47(19) . . . . ?
C25B C25A C24B C29B 47(19) . . . . ?
C26A C25A C24B C29B 38(19) . . . . ?
C24A C25A C24B C29B -79(100) . . . . ?
C25B C25A C24B C26A 8(2) . . . . ?
C24A C25A C24B C26A -117(100) . . . . ?
C29B C25A C24B C26A -38(19) . . . . ?
C25B C25A C24B C29A 11(8) . . . . ?
C26A C25A C24B C29A 3(7) . . . . ?
C24A C25A C24B C29A -114(100) . . . . ?
C29B C25A C24B C29A -35(13) . . . . ?
C29B C24A C24B C25B 34(12) . . . . ?
C29A C24A C24B C25B 7(5) . . . . ?
C25A C24A C24B C25B 124(100) . . . . ?
C27B C24A C24B C25B 13(5) . . . . ?
C29A C24A C24B C29B -27(9) . . . . ?
C25A C24A C24B C29B 90(100) . . . . ?
C27B C24A C24B C29B -21(8) . . . . ?
C25B C24A C24B C29B -34(12) . . . . ?
C29B C24A C24B C26A 25(13) . . . . ?
C29A C24A C24B C26A -2(6) . . . . ?
C25A C24A C24B C26A 115(100) . . . . ?
C27B C24A C24B C26A 4(6) . . . . ?
C25B C24A C24B C26A -9(3) . . . . ?
C29B C24A C24B C29A 27(9) . . . . ?
C25A C24A C24B C29A 117(100) . . . . ?
C27B C24A C24B C29A 6(3) . . . . ?
C25B C24A C24B C29A -7(5) . . . . ?
C28B C25B C24B C25A 169(5) . . . . ?
C27A C25B C24B C25A 161(7) . . . . ?
C24A C25B C24B C25A 177(7) . . . . ?
C25A C25B C24B C24A -177(7) . . . . ?
C28B C25B C24B C24A -8(3) . . . . ?
C27A C25B C24B C24A -16(6) . . . . ?
C25A C25B C24B C29B -169(5) . . . . ?
C28B C25B C24B C29B 0.0 . . . . ?
C27A C25B C24B C29B -8(4) . . . . ?
C24A C25B C24B C29B 8(3) . . . . ?
C25A C25B C24B C26A -39(10) . . . . ?
C28B C25B C24B C26A 130(11) . . . . ?
C27A C25B C24B C26A 122(14) . . . . ?
C24A C25B C24B C26A 138(12) . . . . ?
C25A C25B C24B C29A -173(5) . . . . ?
C28B C25B C24B C29A -4.2(17) . . . . ?
C27A C25B C24B C29A -12(4) . . . . ?
C24A C25B C24B C29A 4(3) . . . . ?
C27A C26A C24B C25A 179(3) . . . . ?
C28B C26A C24B C25A -176(5) . . . . ?
C25A C26A C24B C24A -177(8) . . . . ?
C27A C26A C24B C24A 2(5) . . . . ?
C28B C26A C24B C24A 8(6) . . . . ?
C25A C26A C24B C25B 136(12) . . . . ?
C27A C26A C24B C25B -46(12) . . . . ?
C28B C26A C24B C25B -40(9) . . . . ?
C25A C26A C24B C29B -170(6) . . . . ?
C27A C26A C24B C29B 9(3) . . . . ?
C28B C26A C24B C29B 14(4) . . . . ?
C25A C26A C24B C29A -178(5) . . . . ?
C27A C26A C24B C29A 0.6(14) . . . . ?
C28B C26A C24B C29A 6(4) . . . . ?
C24B C24A C29B C29A -43(13) . . . . ?
C25A C24A C29B C29A -45(11) . . . . ?
C27B C24A C29B C29A -7(3) . . . . ?
C25B C24A C29B C29A -23(7) . . . . ?
C24B C24A C29B C27B -36(13) . . . . ?
C29A C24A C29B C27B 7(3) . . . . ?
C25A C24A C29B C27B -38(10) . . . . ?
C25B C24A C29B C27B -15(6) . . . . ?
C29A C24A C29B C24B 43(13) . . . . ?
C25A C24A C29B C24B -2(5) . . . . ?
C27B C24A C29B C24B 36(13) . . . . ?
C25B C24A C29B C24B 20(7) . . . . ?
C24B C24A C29B C25A 2(5) . . . . ?
C29A C24A C29B C25A 45(11) . . . . ?
C27B C24A C29B C25A 38(10) . . . . ?
C25B C24A C29B C25A 22(5) . . . . ?
C27B C29A C29B C24A 159(8) . . . . ?
C28A C29A C29B C24A 33(8) . . . . ?
C26B C29A C29B C24A 39(12) . . . . ?
C24B C29A C29B C24A 12(4) . . . . ?
C28A C29A C29B C27B -126(13) . . . . ?
C24A C29A C29B C27B -159(8) . . . . ?
C26B C29A C29B C27B -120(18) . . . . ?
C24B C29A C29B C27B -147(10) . . . . ?
C27B C29A C29B C24B 147(10) . . . . ?
C28A C29A C29B C24B 22(5) . . . . ?
C24A C29A C29B C24B -12(4) . . . . ?
C26B C29A C29B C24B 27(10) . . . . ?
C27B C29A C29B C25A 144(10) . . . . ?
C28A C29A C29B C25A 19(4) . . . . ?
C24A C29A C29B C25A -15(4) . . . . ?
C26B C29A C29B C25A 24(10) . . . . ?
C24B C29A C29B C25A -3.1(13) . . . . ?
C25A C24B C29B C24A 169(23) . . . . ?
C25B C24B C29B C24A -151(11) . . . . ?
C26A C24B C29B C24A -160(11) . . . . ?
C29A C24B C29B C24A -142(12) . . . . ?
C25A C24B C29B C29A -49(18) . . . . ?
C24A C24B C29B C29A 142(12) . . . . ?
C25B C24B C29B C29A -9(3) . . . . ?
C26A C24B C29B C29A -17(4) . . . . ?
C25A C24B C29B C27B -40(17) . . . . ?
C24A C24B C29B C27B 151(11) . . . . ?
C25B C24B C29B C27B 0.0 . . . . ?
C26A C24B C29B C27B -9(2) . . . . ?
C29A C24B C29B C27B 9(3) . . . . ?
C24A C24B C29B C25A -169(23) . . . . ?
C25B C24B C29B C25A 40(17) . . . . ?
C26A C24B C29B C25A 32(16) . . . . ?
C29A C24B C29B C25A 49(18) . . . . ?
C29B C29A C27B C28A -147(7) . . . . ?
C24A C29A C27B C28A -123(13) . . . . ?
C26B C29A C27B C28A 2(3) . . . . ?
C24B C29A C27B C28A -63(20) . . . . ?
C28A C29A C27B C29B 147(7) . . . . ?
C24A C29A C27B C29B 24(8) . . . . ?
C26B C29A C27B C29B 149(9) . . . . ?
C24B C29A C27B C29B 84(23) . . . . ?
C29B C29A C27B C26B -149(9) . . . . ?
C28A C29A C27B C26B -2(3) . . . . ?
C24A C29A C27B C26B -125(14) . . . . ?
C24B C29A C27B C26B -65(19) . . . . ?
C29B C29A C27B C24A -24(8) . . . . ?
C28A C29A C27B C24A 123(13) . . . . ?
C26B C29A C27B C24A 125(14) . . . . ?
C24B C29A C27B C24A 60(21) . . . . ?
C28B C28A C27B C29A 18(16) . . . . ?
C27A C28A C27B C29A 28(12) . . . . ?
C28B C28A C27B C29B 2(13) . . . . ?
C27A C28A C27B C29B 13(7) . . . . ?
C29A C28A C27B C29B -15(5) . . . . ?
C28B C28A C27B C26B -174(33) . . . . ?
C27A C28A C27B C26B -163(28) . . . . ?
C29A C28A C27B C26B 169(18) . . . . ?
C28B C28A C27B C24A 5(11) . . . . ?
C27A C28A C27B C24A 15(6) . . . . ?
C29A C28A C27B C24A -13(5) . . . . ?
C24A C29B C27B C29A -25(10) . . . . ?
C24B C29B C27B C29A -36(11) . . . . ?
C25A C29B C27B C29A -39(11) . . . . ?
C24A C29B C27B C28A 10(6) . . . . ?
C29A C29B C27B C28A 35(8) . . . . ?
C24B C29B C27B C28A -1(4) . . . . ?
C25A C29B C27B C28A -4(5) . . . . ?
C24A C29B C27B C26B 11(4) . . . . ?
C29A C29B C27B C26B 36(11) . . . . ?
C24B C29B C27B C26B 0.0 . . . . ?
C25A C29B C27B C26B -2.9(14) . . . . ?
C29A C29B C27B C24A 25(10) . . . . ?
C24B C29B C27B C24A -11(4) . . . . ?
C25A C29B C27B C24A -14(4) . . . . ?
C29B C24A C27B C29A 132(16) . . . . ?
C24B C24A C27B C29A -67(16) . . . . ?
C25A C24A C27B C29A -68(16) . . . . ?
C25B C24A C27B C29A -61(15) . . . . ?
C29B C24A C27B C28A -171(6) . . . . ?
C24B C24A C27B C28A -10(5) . . . . ?
C29A C24A C27B C28A 57(14) . . . . ?
C25A C24A C27B C28A -11(5) . . . . ?
C25B C24A C27B C28A -4(4) . . . . ?
C24B C24A C27B C29B 160(7) . . . . ?
C29A C24A C27B C29B -132(16) . . . . ?
C25A C24A C27B C29B 159(6) . . . . ?
C25B C24A C27B C29B 167(5) . . . . ?
C29B C24A C27B C26B -170(4) . . . . ?
C24B C24A C27B C26B -10(4) . . . . ?
C29A C24A C27B C26B 57(15) . . . . ?
C25A C24A C27B C26B -11(2) . . . . ?
C25B C24A C27B C26B -3.3(13) . . . . ?
C29A C27B C26B C28B 16(6) . . . . ?
C28A C27B C26B C28B 4(23) . . . . ?
C29B C27B C26B C28B 0.0 . . . . ?
C24A C27B C26B C28B 2.7(11) . . . . ?
C29A C27B C26B C27A 23(5) . . . . ?
C28A C27B C26B C27A 11(19) . . . . ?
C29B C27B C26B C27A 7(4) . . . . ?
C24A C27B C26B C27A 10(4) . . . . ?
C28A C27B C26B C29A -11(18) . . . . ?
C29B C27B C26B C29A -16(6) . . . . ?
C24A C27B C26B C29A -13(6) . . . . ?
C28A C28B C26B C27B -5(26) . . . . ?
C25B C28B C26B C27B 0.0 . . . . ?
C26A C28B C26B C27B 12(3) . . . . ?
C28A C28B C26B C27A -115(41) . . . . ?
C25B C28B C26B C27A -110(17) . . . . ?
C26A C28B C26B C27A -98(19) . . . . ?
C28A C28B C26B C29A 0(24) . . . . ?
C25B C28B C26B C29A 5(2) . . . . ?
C26A C28B C26B C29A 17(4) . . . . ?
C28A C27A C26B C27B -13(21) . . . . ?
C26A C27A C26B C27B -6(7) . . . . ?
C25B C27A C26B C27B -13(8) . . . . ?
C28A C27A C26B C28B 61(38) . . . . ?
C26A C27A C26B C28B 68(14) . . . . ?
C25B C27A C26B C28B 60(13) . . . . ?
C28A C27A C26B C29A -5(21) . . . . ?
C26A C27A C26B C29A 2(8) . . . . ?
C25B C27A C26B C29A -6(8) . . . . ?
C29B C29A C26B C27B 140(15) . . . . ?
C28A C29A C26B C27B 166(23) . . . . ?
C24A C29A C26B C27B 158(10) . . . . ?
C24B C29A C26B C27B 159(8) . . . . ?
C27B C29A C26B C28B -166(5) . . . . ?
C29B C29A C26B C28B -26(10) . . . . ?
C28A C29A C26B C28B -1(27) . . . . ?
C24A C29A C26B C28B -8(5) . . . . ?
C24B C29A C26B C28B -7(3) . . . . ?
C27B C29A C26B C27A -160(4) . . . . ?
C29B C29A C26B C27A -20(12) . . . . ?
C28A C29A C26B C27A 5(23) . . . . ?
C24A C29A C26B C27A -2(8) . . . . ?
C24B C29A C26B C27A -1(6) . . . . ?
